data_4328022
loop_
_publ_author_name
'Margaret A. Goodman'
'Alexander Y. Nazarenko'
'Barbara J. Casavant'
'Zhanjie Li'
'William W. Brennessel'
'Michael J. DeMarco'
'Gen Long'
'M. Scott Goodman'

_publ_section_title
;
 Tris(5-methylpyrazolyl)methane: Synthesis and Properties of Its Iron(II)
 Complex
;
_journal_name_full 'Inorganic Chemistry'
_journal_page_first 1084
_journal_page_last 1093
_journal_paper_doi 10.1021/ic2022038
_journal_volume 51
_journal_year 2012
_chemical_formula_moiety 'C26 H32 Fe N12, 2(C19 H15 B N), 2(C2 H3 N)'
_chemical_formula_sum 'C68 H68 B2 Fe N16'
_chemical_formula_weight 1186.85
_chemical_name_systematic
; 
 bis(tris(5-methylpyrazolylmethane))iron(II) triphenylcyanoborate,
 acetonitrile solvate 
;
_space_group_IT_number 14
_symmetry_cell_setting monoclinic
_symmetry_space_group_name_Hall '-P 2ybc'
_symmetry_space_group_name_H-M 'P 1 21/c 1'
_atom_sites_solution_hydrogens geom
_atom_sites_solution_primary direct
_atom_sites_solution_secondary difmap
_audit_creation_method SHELXL-97
_cell_angle_alpha 90.00
_cell_angle_beta 109.313(4)
_cell_angle_gamma 90.00
_cell_formula_units_Z 2
_cell_length_a 14.7202(10)
_cell_length_b 10.2357(7)
_cell_length_c 22.3913(15)
_cell_measurement_reflns_used 4019
_cell_measurement_temperature 293(2)
_cell_measurement_theta_max 26.77
_cell_measurement_theta_min 2.47
_cell_volume 3183.9(4)
_computing_cell_refinement 'SAINT (Bruker, 2007)'
_computing_data_collection 'APEX2 (Bruker, 2007)'
_computing_data_reduction 'SAINT (Bruker, 2007)'
_computing_molecular_graphics 'SHELXTL (Sheldrick, 2008)'
_computing_publication_material 'SHELXTL (Sheldrick, 2008)'
_computing_structure_refinement 'SHELXL-97 (Sheldrick, 2008)'
_computing_structure_solution 'SIR97 (Altomare et al., 1999)'
_diffrn_ambient_temperature 293(2)
_diffrn_measured_fraction_theta_full 1.000
_diffrn_measured_fraction_theta_max 1.000
_diffrn_measurement_device_type 'Bruker SMART APEX II CCD Platform'
_diffrn_measurement_method 'area detector, \w scans per \f'
_diffrn_radiation_monochromator graphite
_diffrn_radiation_source 'fine-focus sealed tube'
_diffrn_radiation_type MoK\a
_diffrn_radiation_wavelength 0.71073
_diffrn_reflns_av_R_equivalents 0.0424
_diffrn_reflns_av_sigmaI/netI 0.0292
_diffrn_reflns_limit_h_max 19
_diffrn_reflns_limit_h_min -19
_diffrn_reflns_limit_k_max 13
_diffrn_reflns_limit_k_min -13
_diffrn_reflns_limit_l_max 29
_diffrn_reflns_limit_l_min -29
_diffrn_reflns_number 41410
_diffrn_reflns_theta_full 27.50
_diffrn_reflns_theta_max 27.50
_diffrn_reflns_theta_min 1.93
_exptl_absorpt_coefficient_mu 0.292
_exptl_absorpt_correction_T_max 0.97
_exptl_absorpt_correction_T_min 0.93
_exptl_absorpt_correction_type multi-scan
_exptl_absorpt_process_details 'SADABS (Sheldrick, 2007)'
_exptl_crystal_colour pink-red
_exptl_crystal_density_diffrn 1.238
_exptl_crystal_description block
_exptl_crystal_F_000 1248
_exptl_crystal_size_max 0.24
_exptl_crystal_size_mid 0.20
_exptl_crystal_size_min 0.10
_refine_diff_density_max 0.220
_refine_diff_density_min -0.208
_refine_diff_density_rms 0.035
_refine_ls_extinction_method none
_refine_ls_goodness_of_fit_ref 1.040
_refine_ls_hydrogen_treatment constr
_refine_ls_matrix_type full
_refine_ls_number_parameters 398
_refine_ls_number_reflns 7307
_refine_ls_number_restraints 0
_refine_ls_restrained_S_all 1.040
_refine_ls_R_factor_all 0.0669
_refine_ls_R_factor_gt 0.0405
_refine_ls_shift/su_max 0.000
_refine_ls_shift/su_mean 0.000
_refine_ls_structure_factor_coef Fsqd
_refine_ls_weighting_details 'calc w=1/[\s^2^(Fo^2^)+(0.0540P)^2^+0.3287P] where P=(Fo^2^+2Fc^2^)/3'
_refine_ls_weighting_scheme calc
_refine_ls_wR_factor_gt 0.1021
_refine_ls_wR_factor_ref 0.1113
_reflns_number_gt 5132
_reflns_number_total 7307
_reflns_threshold_expression >2sigma(I)
_cod_data_source_file ic2022038_si_002_1.cif
_cod_data_source_block r1
_cod_database_code 4328022

loop_
_symmetry_equiv_pos_as_xyz
'x, y, z'
'-x, y+1/2, -z+1/2'
'-x, -y, -z'
'x, -y-1/2, z-1/2'

loop_
_atom_site_label
_atom_site_type_symbol
_atom_site_fract_x
_atom_site_fract_y
_atom_site_fract_z
_atom_site_U_iso_or_equiv
_atom_site_adp_type
_atom_site_occupancy
_atom_site_symmetry_multiplicity
_atom_site_calc_flag
_atom_site_refinement_flags
Fe1 Fe 0.0000 0.5000 0.5000 0.03981(10) Uani 1 2 d S
N1 N -0.00655(10) 0.66256(14) 0.54531(6) 0.0455(3) Uani 1 1 d .
N2 N 0.05343(10) 0.67491(13) 0.60611(6) 0.0447(3) Uani 1 1 d .
N3 N 0.01054(9) 0.40312(13) 0.57779(6) 0.0431(3) Uani 1 1 d .
N4 N 0.06990(10) 0.45123(14) 0.63374(6) 0.0433(3) Uani 1 1 d .
N5 N 0.14056(10) 0.51634(14) 0.53270(6) 0.0459(3) Uani 1 1 d .
N6 N 0.18264(10) 0.55266(14) 0.59442(6) 0.0465(3) Uani 1 1 d .
C1 C 0.12029(12) 0.57106(16) 0.63203(7) 0.0451(4) Uani 1 1 d .
H1A H 0.1598 0.5943 0.6753 0.054 Uiso 1 1 calc R
C2 C -0.05707(14) 0.77247(18) 0.53375(9) 0.0569(5) Uani 1 1 d .
H2A H -0.1040 0.7930 0.4954 0.068 Uiso 1 1 calc R
C3 C -0.03033(15) 0.85276(19) 0.58672(10) 0.0625(5) Uani 1 1 d .
H3A H -0.0558 0.9345 0.5901 0.075 Uiso 1 1 calc R
C4 C 0.04030(13) 0.78906(17) 0.63287(9) 0.0522(4) Uani 1 1 d .
C5 C -0.02392(12) 0.29357(17) 0.59312(8) 0.0478(4) Uani 1 1 d .
H5A H -0.0669 0.2384 0.5644 0.057 Uiso 1 1 calc R
C6 C 0.01282(13) 0.27193(18) 0.65810(8) 0.0532(4) Uani 1 1 d .
H6A H -0.0009 0.2015 0.6800 0.064 Uiso 1 1 calc R
C7 C 0.07253(12) 0.37356(17) 0.68338(7) 0.0450(4) Uani 1 1 d .
C8 C 0.21282(13) 0.50044(18) 0.51085(9) 0.0538(4) Uani 1 1 d .
H8A H 0.2061 0.4755 0.4697 0.065 Uiso 1 1 calc R
C9 C 0.30023(14) 0.5258(2) 0.55754(10) 0.0643(5) Uani 1 1 d .
H9A H 0.3609 0.5211 0.5533 0.077 Uiso 1 1 calc R
C10 C 0.28011(13) 0.5590(2) 0.61082(9) 0.0553(4) Uani 1 1 d .
C11 C 0.09526(16) 0.8208(2) 0.70067(9) 0.0697(6) Uani 1 1 d .
H11A H 0.1628 0.8249 0.7064 0.104 Uiso 1 1 calc R
H11B H 0.0840 0.7542 0.7276 0.104 Uiso 1 1 calc R
H11C H 0.0742 0.9036 0.7114 0.104 Uiso 1 1 calc R
C12 C 0.13151(14) 0.4075(2) 0.74979(8) 0.0603(5) Uani 1 1 d .
H12A H 0.1187 0.3459 0.7784 0.091 Uiso 1 1 calc R
H12B H 0.1151 0.4938 0.7596 0.091 Uiso 1 1 calc R
H12C H 0.1986 0.4045 0.7541 0.091 Uiso 1 1 calc R
C13 C 0.34272(15) 0.5978(3) 0.67630(10) 0.0799(7) Uani 1 1 d .
H13A H 0.3315 0.5394 0.7067 0.120 Uiso 1 1 calc R
H13B H 0.3275 0.6855 0.6849 0.120 Uiso 1 1 calc R
H13C H 0.4091 0.5932 0.6791 0.120 Uiso 1 1 calc R
N7 N 0.07836(11) 0.40818(16) 0.30213(8) 0.0593(4) Uani 1 1 d .
C14 C 0.16026(13) 0.41842(17) 0.31506(8) 0.0480(4) Uani 1 1 d .
C15 C 0.29933(12) 0.58942(17) 0.34058(7) 0.0462(4) Uani 1 1 d .
C16 C 0.24890(14) 0.67283(19) 0.36747(9) 0.0593(5) Uani 1 1 d .
H16A H 0.2003 0.6380 0.3806 0.071 Uiso 1 1 calc R
C17 C 0.26787(16) 0.8046(2) 0.37549(11) 0.0723(6) Uani 1 1 d .
H17A H 0.2319 0.8565 0.3935 0.087 Uiso 1 1 calc R
C18 C 0.33897(16) 0.8597(2) 0.35728(10) 0.0686(5) Uani 1 1 d .
H18A H 0.3518 0.9487 0.3626 0.082 Uiso 1 1 calc R
C19 C 0.39109(15) 0.7815(2) 0.33104(10) 0.0677(6) Uani 1 1 d .
H19A H 0.4401 0.8175 0.3187 0.081 Uiso 1 1 calc R
C20 C 0.37149(13) 0.6493(2) 0.32269(9) 0.0581(5) Uani 1 1 d .
H20A H 0.4077 0.5986 0.3045 0.070 Uiso 1 1 calc R
C21 C 0.32644(12) 0.35424(17) 0.39866(8) 0.0477(4) Uani 1 1 d .
C22 C 0.41946(14) 0.3823(2) 0.43796(9) 0.0630(5) Uani 1 1 d .
H22A H 0.4513 0.4531 0.4280 0.076 Uiso 1 1 calc R
C23 C 0.46660(17) 0.3094(2) 0.49125(10) 0.0794(7) Uani 1 1 d .
H23A H 0.5292 0.3308 0.5159 0.095 Uiso 1 1 calc R
C24 C 0.4213(2) 0.2062(3) 0.50751(12) 0.0931(8) Uani 1 1 d .
H24A H 0.4525 0.1569 0.5433 0.112 Uiso 1 1 calc R
C25 C 0.3286(2) 0.1757(3) 0.47028(11) 0.0930(8) Uani 1 1 d .
H25A H 0.2969 0.1056 0.4811 0.112 Uiso 1 1 calc R
C26 C 0.28292(15) 0.2487(2) 0.41726(9) 0.0654(5) Uani 1 1 d .
H26A H 0.2204 0.2265 0.3929 0.078 Uiso 1 1 calc R
C27 C 0.30558(12) 0.36690(18) 0.27532(8) 0.0515(4) Uani 1 1 d .
C28 C 0.38564(15) 0.2880(3) 0.28626(11) 0.0776(7) Uani 1 1 d .
H28A H 0.4235 0.2710 0.3279 0.093 Uiso 1 1 calc R
C29 C 0.41164(19) 0.2334(3) 0.23771(14) 0.1001(9) Uani 1 1 d .
H29A H 0.4667 0.1821 0.2472 0.120 Uiso 1 1 calc R
C30 C 0.3578(2) 0.2540(3) 0.17667(13) 0.0921(8) Uani 1 1 d .
H30A H 0.3756 0.2174 0.1442 0.110 Uiso 1 1 calc R
C31 C 0.2771(2) 0.3290(3) 0.16321(11) 0.0913(8) Uani 1 1 d .
H31A H 0.2392 0.3432 0.1214 0.110 Uiso 1 1 calc R
C32 C 0.25140(17) 0.3846(2) 0.21236(9) 0.0744(6) Uani 1 1 d .
H32A H 0.1959 0.4352 0.2024 0.089 Uiso 1 1 calc R
B1 B 0.27594(14) 0.4330(2) 0.33302(9) 0.0459(4) Uani 1 1 d .
N8 N 0.1972(3) 0.8799(3) 0.53618(17) 0.1466(12) Uani 1 1 d .
C33 C 0.2768(3) 0.8834(3) 0.55778(19) 0.1119(10) Uani 1 1 d .
C34 C 0.3798(3) 0.8915(4) 0.5861(2) 0.189(2) Uani 1 1 d .
H34A H 0.3997 0.9810 0.5868 0.283 Uiso 1 1 calc R
H34B H 0.4098 0.8406 0.5618 0.283 Uiso 1 1 calc R
H34C H 0.3987 0.8583 0.6285 0.283 Uiso 1 1 calc R

loop_
_atom_site_aniso_label
_atom_site_aniso_U_11
_atom_site_aniso_U_22
_atom_site_aniso_U_33
_atom_site_aniso_U_23
_atom_site_aniso_U_13
_atom_site_aniso_U_12
Fe1 0.04448(19) 0.04678(19) 0.02861(16) -0.00252(14) 0.01266(13) -0.00289(14)
N1 0.0498(8) 0.0514(8) 0.0353(7) -0.0024(6) 0.0139(6) -0.0015(7)
N2 0.0536(8) 0.0469(8) 0.0348(7) -0.0067(6) 0.0162(6) -0.0066(6)
N3 0.0466(7) 0.0504(8) 0.0310(6) -0.0046(6) 0.0112(6) -0.0059(6)
N4 0.0491(8) 0.0498(8) 0.0304(7) -0.0005(6) 0.0124(6) -0.0049(6)
N5 0.0498(8) 0.0557(9) 0.0337(7) -0.0039(6) 0.0160(6) -0.0048(6)
N6 0.0438(8) 0.0584(8) 0.0372(7) -0.0033(6) 0.0133(6) -0.0057(7)
C1 0.0490(9) 0.0535(10) 0.0321(8) -0.0046(7) 0.0123(7) -0.0075(8)
C2 0.0607(11) 0.0556(11) 0.0547(11) 0.0018(9) 0.0195(9) 0.0058(9)
C3 0.0711(13) 0.0502(11) 0.0711(13) -0.0101(10) 0.0302(11) 0.0014(10)
C4 0.0601(11) 0.0497(10) 0.0544(11) -0.0135(8) 0.0293(9) -0.0122(9)
C5 0.0502(10) 0.0504(10) 0.0437(9) -0.0017(8) 0.0164(8) -0.0070(8)
C6 0.0619(11) 0.0520(10) 0.0474(10) 0.0081(8) 0.0204(8) -0.0034(9)
C7 0.0489(9) 0.0517(10) 0.0356(8) 0.0058(7) 0.0154(7) 0.0071(8)
C8 0.0563(11) 0.0616(11) 0.0500(10) 0.0001(9) 0.0262(8) 0.0017(9)
C9 0.0477(10) 0.0818(14) 0.0688(13) 0.0039(10) 0.0267(10) 0.0005(9)
C10 0.0438(10) 0.0652(12) 0.0536(11) 0.0035(9) 0.0116(8) -0.0054(8)
C11 0.0851(15) 0.0700(13) 0.0577(12) -0.0263(10) 0.0286(11) -0.0174(11)
C12 0.0694(12) 0.0683(12) 0.0384(9) 0.0076(9) 0.0112(8) 0.0033(10)
C13 0.0535(12) 0.1042(18) 0.0702(14) -0.0038(13) 0.0045(10) -0.0136(12)
N7 0.0481(9) 0.0621(10) 0.0688(10) 0.0006(8) 0.0209(8) -0.0003(7)
C14 0.0522(11) 0.0499(10) 0.0437(9) 0.0025(7) 0.0180(8) 0.0009(8)
C15 0.0434(9) 0.0565(10) 0.0374(8) 0.0056(7) 0.0118(7) 0.0030(8)
C16 0.0615(12) 0.0602(12) 0.0631(12) 0.0010(9) 0.0298(10) 0.0000(9)
C17 0.0761(14) 0.0623(13) 0.0833(15) -0.0063(11) 0.0330(12) 0.0060(11)
C18 0.0724(13) 0.0551(12) 0.0698(13) 0.0042(10) 0.0124(11) -0.0047(10)
C19 0.0618(12) 0.0708(14) 0.0698(13) 0.0113(11) 0.0207(10) -0.0141(10)
C20 0.0531(11) 0.0659(12) 0.0593(11) 0.0024(9) 0.0239(9) -0.0027(9)
C21 0.0502(10) 0.0499(10) 0.0450(9) -0.0025(8) 0.0185(8) 0.0033(8)
C22 0.0548(11) 0.0642(12) 0.0626(12) 0.0031(10) 0.0093(9) -0.0034(9)
C23 0.0709(14) 0.0764(15) 0.0682(14) 0.0039(11) -0.0075(11) 0.0021(12)
C24 0.105(2) 0.0824(17) 0.0649(14) 0.0214(13) -0.0083(13) -0.0035(15)
C25 0.1035(19) 0.0829(17) 0.0756(16) 0.0292(13) 0.0068(14) -0.0175(14)
C26 0.0675(13) 0.0685(13) 0.0514(11) 0.0077(10) 0.0079(9) -0.0106(10)
C27 0.0497(10) 0.0574(11) 0.0524(10) -0.0055(8) 0.0239(8) -0.0087(8)
C28 0.0545(12) 0.1123(19) 0.0690(14) -0.0191(13) 0.0244(10) 0.0098(12)
C29 0.0713(16) 0.140(3) 0.098(2) -0.0400(18) 0.0400(15) 0.0115(16)
C30 0.099(2) 0.110(2) 0.0892(19) -0.0425(16) 0.0605(17) -0.0254(17)
C31 0.115(2) 0.110(2) 0.0537(13) -0.0166(13) 0.0342(14) -0.0136(17)
C32 0.0885(15) 0.0827(15) 0.0521(12) -0.0040(11) 0.0234(11) 0.0103(13)
B1 0.0409(10) 0.0558(12) 0.0427(10) 0.0013(9) 0.0162(8) 0.0005(8)
N8 0.126(2) 0.140(3) 0.168(3) -0.024(2) 0.041(2) -0.018(2)
C33 0.109(2) 0.0806(19) 0.147(3) 0.0105(19) 0.043(2) -0.0047(19)
C34 0.111(3) 0.130(3) 0.305(6) 0.085(4) 0.041(3) 0.009(2)

loop_
_atom_type_symbol
_atom_type_description
_atom_type_scat_dispersion_real
_atom_type_scat_dispersion_imag
_atom_type_scat_source
C C 0.0033 0.0016 'International Tables Vol C Tables 4.2.6.8 and 6.1.1.4'
H H 0.0000 0.0000 'International Tables Vol C Tables 4.2.6.8 and 6.1.1.4'
B B 0.0013 0.0007 'International Tables Vol C Tables 4.2.6.8 and 6.1.1.4'
Fe Fe 0.3463 0.8444 'International Tables Vol C Tables 4.2.6.8 and 6.1.1.4'
N N 0.0061 0.0033 'International Tables Vol C Tables 4.2.6.8 and 6.1.1.4'

loop_
_geom_angle_atom_site_label_1
_geom_angle_atom_site_label_2
_geom_angle_atom_site_label_3
_geom_angle
_geom_angle_site_symmetry_1
_geom_angle_site_symmetry_3
N5 Fe1 N5 180.00(3) . 3_566
N5 Fe1 N3 87.01(5) . .
N5 Fe1 N3 92.99(5) 3_566 .
N5 Fe1 N3 92.99(5) . 3_566
N5 Fe1 N3 87.01(5) 3_566 3_566
N3 Fe1 N3 180.0 . 3_566
N5 Fe1 N1 87.76(6) . .
N5 Fe1 N1 92.24(6) 3_566 .
N3 Fe1 N1 88.43(5) . .
N3 Fe1 N1 91.57(5) 3_566 .
N5 Fe1 N1 92.24(6) . 3_566
N5 Fe1 N1 87.76(6) 3_566 3_566
N3 Fe1 N1 91.57(5) . 3_566
N3 Fe1 N1 88.43(5) 3_566 3_566
N1 Fe1 N1 180.0 . 3_566
C2 N1 N2 104.64(14) . .
C2 N1 Fe1 137.45(12) . .
N2 N1 Fe1 117.90(10) . .
C4 N2 N1 112.44(14) . .
C4 N2 C1 129.70(14) . .
N1 N2 C1 117.85(13) . .
C5 N3 N4 104.63(13) . .
C5 N3 Fe1 137.18(11) . .
N4 N3 Fe1 118.15(10) . .
C7 N4 N3 112.20(13) . .
C7 N4 C1 130.19(13) . .
N3 N4 C1 117.60(12) . .
C8 N5 N6 104.91(14) . .
C8 N5 Fe1 137.01(12) . .
N6 N5 Fe1 118.08(10) . .
C10 N6 N5 111.79(14) . .
C10 N6 C1 130.66(14) . .
N5 N6 C1 117.45(13) . .
N2 C1 N4 110.57(13) . .
N2 C1 N6 110.06(13) . .
N4 C1 N6 109.61(13) . .
N2 C1 H1A 108.9 . .
N4 C1 H1A 108.9 . .
N6 C1 H1A 108.9 . .
N1 C2 C3 110.68(18) . .
N1 C2 H2A 124.7 . .
C3 C2 H2A 124.7 . .
C4 C3 C2 107.07(17) . .
C4 C3 H3A 126.5 . .
C2 C3 H3A 126.5 . .
N2 C4 C3 105.15(16) . .
N2 C4 C11 121.71(18) . .
C3 C4 C11 133.09(18) . .
N3 C5 C6 110.88(15) . .
N3 C5 H5A 124.6 . .
C6 C5 H5A 124.6 . .
C7 C6 C5 106.73(15) . .
C7 C6 H6A 126.6 . .
C5 C6 H6A 126.6 . .
N4 C7 C6 105.55(14) . .
N4 C7 C12 121.95(16) . .
C6 C7 C12 132.49(16) . .
N5 C8 C9 110.96(17) . .
N5 C8 H8A 124.5 . .
C9 C8 H8A 124.5 . .
C10 C9 C8 106.86(17) . .
C10 C9 H9A 126.6 . .
C8 C9 H9A 126.6 . .
N6 C10 C9 105.47(16) . .
N6 C10 C13 121.84(17) . .
C9 C10 C13 132.68(18) . .
C4 C11 H11A 109.5 . .
C4 C11 H11B 109.5 . .
H11A C11 H11B 109.5 . .
C4 C11 H11C 109.5 . .
H11A C11 H11C 109.5 . .
H11B C11 H11C 109.5 . .
C7 C12 H12A 109.5 . .
C7 C12 H12B 109.5 . .
H12A C12 H12B 109.5 . .
C7 C12 H12C 109.5 . .
H12A C12 H12C 109.5 . .
H12B C12 H12C 109.5 . .
C10 C13 H13A 109.5 . .
C10 C13 H13B 109.5 . .
H13A C13 H13B 109.5 . .
C10 C13 H13C 109.5 . .
H13A C13 H13C 109.5 . .
H13B C13 H13C 109.5 . .
N7 C14 B1 179.7(2) . .
C16 C15 C20 114.84(17) . .
C16 C15 B1 121.42(15) . .
C20 C15 B1 123.72(16) . .
C17 C16 C15 122.89(19) . .
C17 C16 H16A 118.6 . .
C15 C16 H16A 118.6 . .
C18 C17 C16 120.6(2) . .
C18 C17 H17A 119.7 . .
C16 C17 H17A 119.7 . .
C17 C18 C19 118.7(2) . .
C17 C18 H18A 120.6 . .
C19 C18 H18A 120.6 . .
C18 C19 C20 120.6(2) . .
C18 C19 H19A 119.7 . .
C20 C19 H19A 119.7 . .
C19 C20 C15 122.40(19) . .
C19 C20 H20A 118.8 . .
C15 C20 H20A 118.8 . .
C26 C21 C22 115.24(17) . .
C26 C21 B1 122.62(16) . .
C22 C21 B1 121.99(16) . .
C23 C22 C21 122.8(2) . .
C23 C22 H22A 118.6 . .
C21 C22 H22A 118.6 . .
C24 C23 C22 119.9(2) . .
C24 C23 H23A 120.0 . .
C22 C23 H23A 120.0 . .
C23 C24 C25 119.2(2) . .
C23 C24 H24A 120.4 . .
C25 C24 H24A 120.4 . .
C26 C25 C24 120.1(2) . .
C26 C25 H25A 119.9 . .
C24 C25 H25A 119.9 . .
C25 C26 C21 122.7(2) . .
C25 C26 H26A 118.7 . .
C21 C26 H26A 118.7 . .
C28 C27 C32 115.32(18) . .
C28 C27 B1 122.33(17) . .
C32 C27 B1 122.34(17) . .
C27 C28 C29 122.5(2) . .
C27 C28 H28A 118.7 . .
C29 C28 H28A 118.7 . .
C30 C29 C28 120.6(2) . .
C30 C29 H29A 119.7 . .
C28 C29 H29A 119.7 . .
C29 C30 C31 119.3(2) . .
C29 C30 H30A 120.4 . .
C31 C30 H30A 120.4 . .
C30 C31 C32 119.9(2) . .
C30 C31 H31A 120.0 . .
C32 C31 H31A 120.0 . .
C27 C32 C31 122.3(2) . .
C27 C32 H32A 118.8 . .
C31 C32 H32A 118.8 . .
C14 B1 C21 107.88(14) . .
C14 B1 C15 106.50(14) . .
C21 B1 C15 112.00(14) . .
C14 B1 C27 107.32(14) . .
C21 B1 C27 110.26(14) . .
C15 B1 C27 112.59(14) . .
N8 C33 C34 178.5(4) . .
C33 C34 H34A 109.5 . .
C33 C34 H34B 109.5 . .
H34A C34 H34B 109.5 . .
C33 C34 H34C 109.5 . .
H34A C34 H34C 109.5 . .
H34B C34 H34C 109.5 . .

loop_
_geom_bond_atom_site_label_1
_geom_bond_atom_site_label_2
_geom_bond_distance
_geom_bond_site_symmetry_2
Fe1 N5 1.9603(14) .
Fe1 N5 1.9603(14) 3_566
Fe1 N3 1.9653(13) .
Fe1 N3 1.9653(13) 3_566
Fe1 N1 1.9678(14) .
Fe1 N1 1.9678(14) 3_566
N1 C2 1.326(2) .
N1 N2 1.3614(18) .
N2 C4 1.356(2) .
N2 C1 1.434(2) .
N3 C5 1.322(2) .
N3 N4 1.3606(17) .
N4 C7 1.357(2) .
N4 C1 1.440(2) .
N5 C8 1.320(2) .
N5 N6 1.3659(18) .
N6 C10 1.360(2) .
N6 C1 1.448(2) .
C1 H1A 0.9800 .
C2 C3 1.389(3) .
C2 H2A 0.9300 .
C3 C4 1.365(3) .
C3 H3A 0.9300 .
C4 C11 1.501(3) .
C5 C6 1.392(2) .
C5 H5A 0.9300 .
C6 C7 1.359(2) .
C6 H6A 0.9300 .
C7 C12 1.494(2) .
C8 C9 1.388(3) .
C8 H8A 0.9300 .
C9 C10 1.364(3) .
C9 H9A 0.9300 .
C10 C13 1.504(3) .
C11 H11A 0.9600 .
C11 H11B 0.9600 .
C11 H11C 0.9600 .
C12 H12A 0.9600 .
C12 H12B 0.9600 .
C12 H12C 0.9600 .
C13 H13A 0.9600 .
C13 H13B 0.9600 .
C13 H13C 0.9600 .
N7 C14 1.148(2) .
C14 B1 1.622(3) .
C15 C16 1.392(2) .
C15 C20 1.395(2) .
C15 B1 1.634(3) .
C16 C17 1.377(3) .
C16 H16A 0.9300 .
C17 C18 1.365(3) .
C17 H17A 0.9300 .
C18 C19 1.369(3) .
C18 H18A 0.9300 .
C19 C20 1.383(3) .
C19 H19A 0.9300 .
C20 H20A 0.9300 .
C21 C26 1.388(3) .
C21 C22 1.391(2) .
C21 B1 1.625(3) .
C22 C23 1.384(3) .
C22 H22A 0.9300 .
C23 C24 1.361(3) .
C23 H23A 0.9300 .
C24 C25 1.379(3) .
C24 H24A 0.9300 .
C25 C26 1.375(3) .
C25 H25A 0.9300 .
C26 H26A 0.9300 .
C27 C28 1.382(3) .
C27 C32 1.383(3) .
C27 B1 1.640(3) .
C28 C29 1.384(3) .
C28 H28A 0.9300 .
C29 C30 1.351(4) .
C29 H29A 0.9300 .
C30 C31 1.361(4) .
C30 H30A 0.9300 .
C31 C32 1.398(3) .
C31 H31A 0.9300 .
C32 H32A 0.9300 .
N8 C33 1.111(4) .
C33 C34 1.439(5) .
C34 H34A 0.9600 .
C34 H34B 0.9600 .
C34 H34C 0.9600 .
